data_7223461
loop_
_publ_author_name
'Guo, Hai-Yang'
'Li, Zhi-Fang'
'Zhang, Xiao'
'Fu, Li-Wei'
'Hu, Yang-Yang'
'Guo, Lan-Lan'
'Cui, Xiao-Bing'
'Huo, Qi-Sheng'
'Xu, Ji-Qing'

_publ_section_title
;
 New self-assembly hybrid compounds based on arsenic--vanadium clusters
 and transition metal mixed-organic-ligand complexes
;
_journal_issue 4
_journal_name_full CrystEngComm
_journal_page_first 566
_journal_paper_doi 10.1039/C5CE01983D
_journal_volume 18
_journal_year 2016
_chemical_formula_sum 'C50 H50 As6 Cd4 N8 O55 V15'
_chemical_formula_weight 3306.20
_space_group_crystal_system triclinic
_space_group_IT_number 2
_space_group_name_Hall '-P 1'
_space_group_name_H-M_alt 'P -1'
_symmetry_space_group_name_Hall '-P 1'
_symmetry_space_group_name_H-M 'P -1'
_atom_sites_solution_hydrogens mixed
_audit_creation_method SHELXL-2014/7
_audit_update_record
;
2015-10-08 deposited with the CCDC.
2015-12-11 downloaded from the CCDC.
;
_cell_angle_alpha 83.592(2)
_cell_angle_beta 79.184(3)
_cell_angle_gamma 81.137(2)
_cell_formula_units_Z 1
_cell_length_a 12.541(2)
_cell_length_b 12.565(2)
_cell_length_c 14.238(3)
_cell_measurement_reflns_used 5580
_cell_measurement_temperature 296(2)
_cell_measurement_theta_max 27.23
_cell_measurement_theta_min 2.18
_cell_volume 2169.5(7)
_computing_cell_refinement 'Bruker SMART'
_computing_data_collection 'Bruker SMART'
_computing_data_reduction 'Bruker SAINT'
_computing_molecular_graphics 'SHELXL-2014/7 (Sheldrick, 2014)'
_computing_publication_material 'SHELXL-2014/7 (Sheldrick, 2014)'
_computing_structure_refinement 'SHELXL-2014/7 (Sheldrick, 2014)'
_computing_structure_solution 'SHELXL-2014/7 (Sheldrick, 2014)'
_diffrn_ambient_temperature 296(2)
_diffrn_measured_fraction_theta_full 0.983
_diffrn_measured_fraction_theta_max 0.964
_diffrn_measurement_device_type 'CCD area detector'
_diffrn_measurement_method 'phi and omega scans'
_diffrn_radiation_type MoK\a
_diffrn_radiation_wavelength 0.71073
_diffrn_reflns_av_R_equivalents 0.0325
_diffrn_reflns_av_unetI/netI 0.0658
_diffrn_reflns_laue_measured_fraction_full 0.983
_diffrn_reflns_laue_measured_fraction_max 0.964
_diffrn_reflns_limit_h_max 16
_diffrn_reflns_limit_h_min -15
_diffrn_reflns_limit_k_max 16
_diffrn_reflns_limit_k_min -16
_diffrn_reflns_limit_l_max 10
_diffrn_reflns_limit_l_min -18
_diffrn_reflns_number 13153
_diffrn_reflns_point_group_measured_fraction_full 0.983
_diffrn_reflns_point_group_measured_fraction_max 0.964
_diffrn_reflns_theta_full 25.242
_diffrn_reflns_theta_max 27.305
_diffrn_reflns_theta_min 2.019
_exptl_absorpt_coefficient_mu 4.867
_exptl_absorpt_correction_T_max 0.544
_exptl_absorpt_correction_T_min 0.526
_exptl_absorpt_correction_type multi-scan
_exptl_crystal_colour black
_exptl_crystal_density_diffrn 2.531
_exptl_crystal_description block
_exptl_crystal_F_000 1581
_exptl_crystal_size_max 0.140
_exptl_crystal_size_mid 0.130
_exptl_crystal_size_min 0.130
_refine_diff_density_max 1.532
_refine_diff_density_min -1.470
_refine_diff_density_rms 0.270
_refine_ls_extinction_coef 0.0024(3)
_refine_ls_extinction_expression Fc^*^=kFc[1+0.001xFc^2^\l^3^/sin(2\q)]^-1/4^
_refine_ls_extinction_method 'SHELXL-2014/7 (Sheldrick 2014'
_refine_ls_goodness_of_fit_ref 1.018
_refine_ls_hydrogen_treatment constr
_refine_ls_matrix_type full
_refine_ls_number_parameters 653
_refine_ls_number_reflns 9417
_refine_ls_number_restraints 7
_refine_ls_restrained_S_all 1.018
_refine_ls_R_factor_all 0.1087
_refine_ls_R_factor_gt 0.0967
_refine_ls_shift/su_max 0.001
_refine_ls_shift/su_mean 0.000
_refine_ls_structure_factor_coef Fsqd
_refine_ls_weighting_details 'w=1/[\s^2^(Fo^2^)+(0.0003P)^2^+171.7019P] where P=(Fo^2^+2Fc^2^)/3'
_refine_ls_weighting_scheme calc
_refine_ls_wR_factor_gt 0.2365
_refine_ls_wR_factor_ref 0.2426
_reflns_Friedel_coverage 0.000
_reflns_number_gt 7956
_reflns_number_total 9417
_reflns_threshold_expression 'I > 2\s(I)'
_cod_data_source_file c5ce01983d2.cif
_cod_data_source_block shelx_5
_cod_depositor_comments 'Adding full bibliography for 7223456--7223462.cif.'
_cod_original_cell_volume 2169.4(7)
_cod_database_code 7223461
_shelx_shelxl_version_number 2014/7
_shelx_space_group_comment
;
The symmetry employed for this shelxl refinement is uniquely defined
by the following loop, which should always be used as a source of
symmetry information in preference to the above space-group names.
They are only intended as comments.
;
_shelx_estimated_absorpt_t_min 0.549
_shelx_estimated_absorpt_t_max 0.570

loop_
_space_group_symop_operation_xyz
'x, y, z'
'-x, -y, -z'

loop_
_atom_site_label
_atom_site_type_symbol
_atom_site_fract_x
_atom_site_fract_y
_atom_site_fract_z
_atom_site_U_iso_or_equiv
_atom_site_adp_type
_atom_site_occupancy
_atom_site_site_symmetry_order
_atom_site_calc_flag
_atom_site_refinement_flags_posn
_atom_site_refinement_flags_adp
_atom_site_refinement_flags_occupancy
N4 N 0.7850(10) 0.8549(10) 0.2355(10) 0.029(3) Uani 1 1 d . . .
N3 N 0.9228(10) 0.6721(10) 0.2639(9) 0.027(3) Uani 1 1 d . . .
C24 C 0.8367(12) 0.6934(12) 0.3320(11) 0.026(3) Uani 1 1 d . . .
N1 N 1.0133(12) 1.0391(11) -0.3339(10) 0.034(3) Uani 1 1 d . . .
C19 C 0.6755(14) 0.8219(15) 0.3949(13) 0.039(4) Uani 1 1 d . . .
C23 C 0.7651(13) 0.7947(13) 0.3182(11) 0.028(3) Uani 1 1 d . . .
C25 C 1.0113(11) 0.9703(11) -0.0449(10) 0.021(3) Uani 1 1 d . . .
N2 N 1.1728(13) 0.8754(15) -0.3810(11) 0.046(4) Uani 1 1 d . . .
C13 C 0.9925(13) 0.5814(12) 0.2765(12) 0.030(3) Uani 1 1 d . . .
H13A H 1.0527 0.5660 0.2285 0.036 Uiso 1 1 calc R U .
C16 C 0.8156(14) 0.6227(15) 0.4183(12) 0.037(4) Uani 1 1 d . . .
C22 C 0.7196(14) 0.9495(14) 0.2247(13) 0.036(4) Uani 1 1 d . . .
H22A H 0.7342 0.9918 0.1671 0.044 Uiso 1 1 calc R U .
C14 C 0.9789(15) 0.5104(14) 0.3571(13) 0.038(4) Uani 1 1 d . . .
H14A H 1.0306 0.4500 0.3646 0.046 Uiso 1 1 calc R U .
C21 C 0.6345(14) 0.9879(14) 0.2908(14) 0.038(4) Uani 1 1 d . . .
H21A H 0.5937 1.0552 0.2807 0.045 Uiso 1 1 calc R U .
C20 C 0.6121(14) 0.9243(18) 0.3713(16) 0.052(6) Uani 1 1 d . . .
H20A H 0.5508 0.9475 0.4157 0.062 Uiso 1 1 calc R U .
C15 C 0.8903(15) 0.5297(15) 0.4244(13) 0.040(4) Uani 1 1 d . . .
H15A H 0.8783 0.4793 0.4769 0.048 Uiso 1 1 calc R U .
C1 C 0.9311(19) 1.1173(16) -0.3103(16) 0.055(6) Uani 1 1 d . . .
H1A H 0.8874 1.1093 -0.2501 0.066 Uiso 1 1 calc R U .
C10 C 1.2534(19) 0.794(2) -0.4077(15) 0.067(8) Uani 1 1 d . . .
H10A H 1.2630 0.7355 -0.3620 0.081 Uiso 1 1 calc R U .
C4 C 1.0612(13) 1.1399(8) -0.4827(11) 0.061(6) Uani 1 1 d G . .
C5 C 1.1299(16) 1.1485(12) -0.5712(10) 0.095(11) Uani 1 1 d G . .
H5A H 1.1195 1.2096 -0.6135 0.114 Uiso 1 1 calc R U .
C6 C 1.2143(13) 1.0657(16) -0.5964(7) 0.098(11) Uani 1 1 d G U .
H6A H 1.2603 1.0714 -0.6556 0.117 Uiso 1 1 calc R U .
C7 C 1.2300(10) 0.9744(13) -0.5332(9) 0.061(6) Uani 1 1 d G U .
C11 C 1.1612(10) 0.9658(9) -0.4447(8) 0.035(4) Uani 1 1 d G U .
C12 C 1.0769(9) 1.0486(9) -0.4195(7) 0.036(4) Uani 1 1 d G . .
C2 C 0.907(2) 1.2062(15) -0.3669(18) 0.063(7) Uani 1 1 d . . .
H2A H 0.8484 1.2584 -0.3475 0.076 Uiso 1 1 calc R U .
C18 C 0.654(2) 0.756(2) 0.4724(17) 0.071(7) Uani 1 1 d . . .
H18A H 0.5939 0.7751 0.5195 0.086 Uiso 1 1 calc R U .
C3 C 0.974(3) 1.2178(16) -0.456(2) 0.073(8) Uani 1 1 d . . .
H3A H 0.9594 1.2783 -0.4985 0.087 Uiso 1 1 calc R U .
C17 C 0.721(3) 0.657(2) 0.4846(16) 0.082(9) Uani 1 1 d . . .
H17A H 0.7022 0.6110 0.5393 0.099 Uiso 1 1 calc R U .
C8 C 1.313(2) 0.888(3) -0.5567(17) 0.089(11) Uani 1 1 d . . .
H8A H 1.3633 0.8944 -0.6131 0.107 Uiso 1 1 calc R U .
C9 C 1.319(2) 0.787(3) -0.491(2) 0.100(12) Uani 1 1 d . . .
H9A H 1.3664 0.7248 -0.5083 0.120 Uiso 1 1 calc R U .
V1 V 1.2619(2) 0.3877(2) 0.1431(2) 0.0290(6) Uani 1 1 d . . .
V2 V 1.32652(19) 0.27898(19) -0.03727(19) 0.0229(5) Uani 1 1 d . . .
V3 V 1.32514(19) 0.5481(2) 0.25256(17) 0.0215(5) Uani 1 1 d . . .
V4 V 1.30913(18) 0.72881(19) -0.12311(17) 0.0187(5) Uani 1 1 d . . .
V5 V 1.24756(18) 0.68443(18) 0.08815(18) 0.0198(5) Uani 1 1 d . . .
V6 V 1.2535(2) 0.5059(2) -0.10452(19) 0.0286(6) Uani 1 1 d . . .
V7 V 1.4887(4) 0.6275(4) -0.2636(3) 0.0211(10) Uani 0.5 1 d . . P
V8 V 1.5113(4) 0.1856(3) 0.0583(3) 0.0171(9) Uani 0.5 1 d . . P
V9 V 1.5048(4) 0.3083(4) -0.2021(3) 0.0181(9) Uani 0.5 1 d . . P
As1 As 1.5800(2) 0.1957(2) -0.1800(2) 0.0204(6) Uani 0.5 1 d . . P
As2 As 1.5638(2) 0.7282(2) -0.2764(2) 0.0206(6) Uani 0.5 1 d . . P
As3 As 1.4399(2) 0.1662(2) 0.1716(2) 0.0222(6) Uani 0.5 1 d . . P
As4 As 1.5895(2) 0.1246(2) -0.0354(2) 0.0202(6) Uani 0.5 1 d . . P
As5 As 1.4180(2) 0.5484(2) -0.3081(2) 0.0204(6) Uani 0.5 1 d . . P
As6 As 1.4186(2) 0.3843(2) -0.2795(2) 0.0228(6) Uani 0.5 1 d . . P
Cd1 Cd 1.05909(9) 0.88599(9) -0.22895(8) 0.0239(3) Uani 1 1 d . . .
Cd2 Cd 0.93275(9) 0.78996(8) 0.11957(8) 0.0246(3) Uani 1 1 d . . .
O1 O 1.1414(9) 0.5163(12) -0.1462(9) 0.043(3) Uani 1 1 d . . .
O2 O 1.1321(8) 0.7568(8) 0.1225(8) 0.030(2) Uani 1 1 d . . .
O3 O 1.2207(9) 0.8148(9) -0.1717(8) 0.031(2) Uani 1 1 d . . .
O4 O 1.2425(9) 0.1972(9) -0.0475(9) 0.035(3) Uani 1 1 d . . .
O5 O 1.3507(9) 0.3748(9) -0.1513(8) 0.032(3) Uani 1 1 d . . .
O6 O 1.5207(9) 0.4599(8) -0.2699(8) 0.027(2) Uani 1 1 d . . .
O7 O 1.2375(8) 0.6305(8) -0.0316(7) 0.021(2) Uani 1 1 d . . .
O8 O 0.9991(9) 0.8752(8) -0.0398(8) 0.028(2) Uani 1 1 d . . .
O9 O 1.3635(8) 0.3943(9) 0.2322(8) 0.030(2) Uani 1 1 d . . .
O10 O 1.2442(8) 0.4089(8) 0.0103(9) 0.029(2) Uani 1 1 d . . .
O11 O 1.3453(8) 0.6003(9) -0.1938(8) 0.027(2) Uani 1 1 d . . .
O12 O 1.3625(8) 0.2617(8) 0.0915(9) 0.031(2) Uani 1 1 d . . .
O13 O 1.0420(9) 1.0249(8) -0.1234(7) 0.027(2) Uani 1 1 d . . .
O14 O 1.2442(8) 0.5424(8) 0.1515(7) 0.022(2) Uani 1 1 d . . .
O15 O 1.5402(8) 0.2442(8) 0.1798(8) 0.025(2) Uani 1 1 d . . .
O16 O 1.4817(8) 0.2159(8) -0.0770(8) 0.025(2) Uani 1 1 d . . .
O17 O 1.6600(8) 0.2225(8) 0.0068(7) 0.022(2) Uani 1 1 d . . .
O18 O 1.6530(8) 0.3119(8) -0.1796(7) 0.023(2) Uani 1 1 d . . .
O19 O 1.4879(11) 0.6708(11) -0.3549(11) 0.050(3) Uani 1 1 d . . .
O20 O 1.5180(10) 0.0721(10) 0.0805(8) 0.035(3) Uani 1 1 d . . .
O21 O 1.2443(11) 0.5612(11) 0.3535(9) 0.044(3) Uani 1 1 d . . .
O22 O 1.5034(10) 0.2450(11) -0.2763(10) 0.044(3) Uani 1 1 d . . .
O23 O 1.1555(10) 0.3404(10) 0.2052(12) 0.051(4) Uani 1 1 d . . .
O1W O 1.0516(10) 0.7062(10) -0.2417(11) 0.049(4) Uani 1 1 d . . .
H1O1 H 1.0863 0.6473 -0.2211 0.059 Uiso 1 1 d R U .
H2O1 H 0.9835 0.7011 -0.2270 0.059 Uiso 1 1 d R U .
O2W O 0.8636(11) 0.8864(12) -0.1870(12) 0.056(4) Uani 1 1 d . . .
O3W O 1.5000 0.5000 0.0000 0.131(14) Uani 1 2 d S . P
O4W O 0.9818(10) 0.6504(10) 0.0296(10) 0.044(3) Uani 1 1 d . . .
H1O4 H 1.0193 0.6418 -0.0260 0.053 Uiso 1 1 d R U .
H2O4 H 0.9417 0.6002 0.0437 0.053 Uiso 1 1 d R U .
O5W O 1.775(3) 0.015(2) -0.042(3) 0.20(2) Uani 1 1 d . . .

loop_
_atom_site_aniso_label
_atom_site_aniso_U_11
_atom_site_aniso_U_22
_atom_site_aniso_U_33
_atom_site_aniso_U_23
_atom_site_aniso_U_13
_atom_site_aniso_U_12
N4 0.024(6) 0.028(7) 0.037(8) 0.002(6) -0.011(6) -0.004(5)
N3 0.029(7) 0.023(6) 0.030(7) -0.006(5) -0.005(5) -0.008(5)
C24 0.028(7) 0.030(8) 0.023(7) -0.017(6) -0.006(6) -0.002(6)
N1 0.052(9) 0.025(7) 0.027(7) -0.012(6) -0.020(6) 0.012(6)
C19 0.030(9) 0.043(10) 0.037(10) -0.014(8) 0.014(7) -0.002(7)
C23 0.027(7) 0.030(8) 0.026(8) -0.003(6) -0.009(6) 0.002(6)
C25 0.013(6) 0.023(7) 0.030(8) -0.010(6) -0.007(5) -0.001(5)
N2 0.042(9) 0.070(11) 0.025(7) -0.009(7) -0.014(6) 0.011(8)
C13 0.033(8) 0.026(8) 0.030(8) -0.006(6) -0.006(6) 0.002(6)
C16 0.035(9) 0.041(9) 0.029(9) -0.002(7) 0.010(7) -0.001(7)
C22 0.035(9) 0.036(9) 0.038(10) -0.002(7) -0.008(7) -0.007(7)
C14 0.041(10) 0.034(9) 0.041(10) -0.005(8) -0.017(8) 0.004(7)
C21 0.034(9) 0.031(9) 0.046(11) -0.008(8) -0.006(8) 0.003(7)
C20 0.023(8) 0.071(14) 0.057(13) -0.037(11) 0.012(8) 0.007(8)
C15 0.045(10) 0.040(10) 0.028(9) 0.004(7) 0.004(7) -0.002(8)
C1 0.071(14) 0.045(11) 0.053(13) -0.028(10) -0.026(11) 0.020(10)
C10 0.070(15) 0.096(18) 0.034(11) -0.042(12) -0.026(10) 0.040(13)
C4 0.11(2) 0.032(10) 0.056(14) 0.000(10) -0.032(14) -0.027(12)
C5 0.17(3) 0.09(2) 0.051(16) 0.028(15) -0.055(19) -0.05(2)
C6 0.11(2) 0.14(3) 0.063(18) 0.016(17) -0.059(18) -0.05(2)
C7 0.040(11) 0.116(19) 0.027(10) 0.001(10) 0.007(8) -0.036(12)
C11 0.035(4) 0.035(4) 0.035(4) -0.0032(11) -0.0064(12) -0.0052(11)
C12 0.061(11) 0.034(9) 0.027(8) 0.000(7) -0.027(8) -0.025(8)
C2 0.104(19) 0.024(9) 0.067(15) -0.022(10) -0.048(14) 0.028(10)
C18 0.057(14) 0.10(2) 0.044(13) -0.010(13) 0.004(11) 0.016(14)
C3 0.13(2) 0.026(10) 0.075(18) 0.017(11) -0.070(18) -0.014(12)
C17 0.14(3) 0.055(14) 0.031(11) 0.004(10) 0.025(14) -0.001(15)
C8 0.057(15) 0.18(3) 0.028(11) -0.012(16) 0.008(11) -0.021(18)
C9 0.060(17) 0.17(4) 0.062(18) -0.04(2) -0.003(14) 0.017(19)
V1 0.0137(11) 0.0236(13) 0.0453(17) 0.0086(12) -0.0027(11) -0.0003(9)
V2 0.0163(11) 0.0203(11) 0.0345(14) -0.0116(10) -0.0043(10) -0.0029(9)
V3 0.0190(11) 0.0266(12) 0.0168(11) -0.0041(9) -0.0033(9) 0.0050(9)
V4 0.0156(10) 0.0197(11) 0.0211(12) 0.0001(9) -0.0069(9) 0.0004(8)
V5 0.0144(10) 0.0161(11) 0.0307(13) -0.0097(9) -0.0054(9) -0.0006(8)
V6 0.0161(11) 0.0460(16) 0.0274(14) -0.0165(12) -0.0051(10) -0.0046(11)
V7 0.020(2) 0.027(2) 0.016(2) -0.0044(19) -0.0068(18) 0.0041(18)
V8 0.017(2) 0.015(2) 0.020(2) -0.0035(17) -0.0051(17) 0.0009(16)
V9 0.018(2) 0.016(2) 0.021(2) -0.0116(18) -0.0059(18) 0.0016(16)
As1 0.0221(14) 0.0179(13) 0.0231(14) -0.0117(11) -0.0068(11) 0.0023(10)
As2 0.0205(13) 0.0190(13) 0.0205(14) -0.0019(11) -0.0019(11) 0.0010(10)
As3 0.0193(13) 0.0183(13) 0.0279(15) 0.0045(11) -0.0059(11) -0.0016(10)
As4 0.0187(13) 0.0136(12) 0.0302(16) -0.0059(11) -0.0073(11) -0.0010(10)
As5 0.0225(14) 0.0204(13) 0.0190(14) -0.0065(11) -0.0075(11) 0.0026(10)
As6 0.0229(14) 0.0272(15) 0.0207(14) -0.0111(12) -0.0102(11) 0.0031(11)
Cd1 0.0255(5) 0.0239(5) 0.0232(5) -0.0071(4) -0.0085(4) 0.0028(4)
Cd2 0.0286(6) 0.0205(5) 0.0237(6) -0.0049(4) -0.0020(4) -0.0012(4)
O1 0.026(6) 0.083(10) 0.030(6) -0.024(6) -0.011(5) -0.014(6)
O2 0.024(5) 0.026(5) 0.043(7) -0.018(5) -0.009(5) 0.006(4)
O3 0.029(6) 0.037(6) 0.031(6) 0.004(5) -0.018(5) -0.003(5)
O4 0.022(5) 0.028(6) 0.061(8) -0.021(5) -0.011(5) -0.008(4)
O5 0.033(6) 0.032(6) 0.035(6) -0.024(5) 0.003(5) -0.012(5)
O6 0.028(5) 0.027(5) 0.026(6) -0.006(4) -0.006(4) 0.000(4)
O7 0.023(5) 0.029(5) 0.013(5) 0.006(4) -0.007(4) -0.006(4)
O8 0.035(6) 0.024(5) 0.026(6) -0.001(4) -0.008(5) -0.004(4)
O9 0.022(5) 0.035(6) 0.033(6) -0.001(5) -0.012(4) 0.006(4)
O10 0.022(5) 0.018(5) 0.046(7) -0.006(5) -0.004(5) 0.000(4)
O11 0.025(5) 0.031(6) 0.026(6) -0.006(4) -0.005(4) 0.001(4)
O12 0.023(5) 0.024(5) 0.046(7) -0.007(5) -0.012(5) 0.005(4)
O13 0.037(6) 0.023(5) 0.020(5) -0.002(4) -0.010(4) 0.001(4)
O14 0.027(5) 0.019(5) 0.022(5) -0.007(4) -0.008(4) -0.001(4)
O15 0.024(5) 0.019(5) 0.032(6) 0.002(4) -0.005(4) -0.006(4)
O16 0.018(5) 0.027(5) 0.030(6) -0.004(4) -0.007(4) 0.000(4)
O17 0.020(5) 0.022(5) 0.027(5) 0.000(4) -0.009(4) -0.003(4)
O18 0.019(5) 0.032(5) 0.021(5) -0.009(4) -0.007(4) 0.001(4)
O19 0.042(7) 0.047(8) 0.060(9) -0.026(7) -0.002(7) 0.003(6)
O20 0.037(6) 0.037(6) 0.032(6) -0.005(5) -0.008(5) -0.007(5)
O21 0.045(7) 0.051(8) 0.029(6) -0.005(6) -0.003(5) 0.012(6)
O22 0.039(7) 0.051(8) 0.046(8) -0.004(6) -0.020(6) 0.002(6)
O23 0.025(6) 0.034(7) 0.089(11) 0.013(7) -0.002(6) -0.005(5)
O1W 0.031(6) 0.038(7) 0.086(11) -0.021(7) -0.020(7) -0.006(5)
O2W 0.043(8) 0.051(8) 0.079(11) -0.016(8) -0.027(7) 0.004(6)
O3W 0.09(2) 0.17(4) 0.15(3) -0.01(3) -0.03(2) -0.06(2)
O4W 0.035(7) 0.047(7) 0.052(8) -0.022(6) 0.001(6) -0.011(6)
O5W 0.25(4) 0.071(17) 0.21(4) 0.03(2) 0.09(3) 0.03(2)

loop_
_atom_type_symbol
_atom_type_description
_atom_type_scat_dispersion_real
_atom_type_scat_dispersion_imag
_atom_type_scat_source
C C 0.0033 0.0016 'International Tables Vol C Tables 4.2.6.8 and 6.1.1.4'
H H 0.0000 0.0000 'International Tables Vol C Tables 4.2.6.8 and 6.1.1.4'
N N 0.0061 0.0033 'International Tables Vol C Tables 4.2.6.8 and 6.1.1.4'
O O 0.0106 0.0060 'International Tables Vol C Tables 4.2.6.8 and 6.1.1.4'
V V 0.3005 0.5294 'International Tables Vol C Tables 4.2.6.8 and 6.1.1.4'
As As 0.0499 2.0058 'International Tables Vol C Tables 4.2.6.8 and 6.1.1.4'
Cd Cd -0.8075 1.2024 'International Tables Vol C Tables 4.2.6.8 and 6.1.1.4'

loop_
_geom_angle_atom_site_label_1
_geom_angle_atom_site_label_2
_geom_angle_atom_site_label_3
_geom_angle
_geom_angle_site_symmetry_1
_geom_angle_site_symmetry_3
C23 N4 C22 117.6(14) . .
C23 N4 Cd2 117.8(10) . .
C22 N4 Cd2 124.7(11) . .
C24 N3 C13 118.4(14) . .
C24 N3 Cd2 117.0(10) . .
C13 N3 Cd2 124.3(11) . .
N3 C24 C16 122.3(14) . .
N3 C24 C23 117.1(14) . .
C16 C24 C23 120.5(14) . .
C12 N1 C1 118.9(16) . .
C12 N1 Cd1 117.3(9) . .
C1 N1 Cd1 123.7(14) . .
C18 C19 C23 122.1(18) . .
C18 C19 C20 126.5(18) . .
C23 C19 C20 111.2(16) . .
N4 C23 C19 124.3(15) . .
N4 C23 C24 118.3(14) . .
C19 C23 C24 117.4(15) . .
O8 C25 O13 123.4(13) . .
O8 C25 C25 120.2(17) . 2_775
O13 C25 C25 116.4(15) . 2_775
C10 N2 C11 117.8(17) . .
C10 N2 Cd1 126.2(15) . .
C11 N2 Cd1 115.7(10) . .
N3 C13 C14 122.9(15) . .
C15 C16 C17 128.7(18) . .
C15 C16 C24 115.5(14) . .
C17 C16 C24 115.8(17) . .
N4 C22 C21 125.3(17) . .
C15 C14 C13 118.9(16) . .
C20 C21 C22 116.5(17) . .
C21 C20 C19 125.1(16) . .
C14 C15 C16 121.9(17) . .
N1 C1 C2 124(2) . .
C9 C10 N2 127(3) . .
C3 C4 C5 121.9(15) . .
C3 C4 C12 118.0(15) . .
C5 C4 C12 120.0 . .
C6 C5 C4 120.0 . .
C5 C6 C7 120.0 . .
C6 C7 C11 120.0 . .
C6 C7 C8 121.7(15) . .
C11 C7 C8 118.2(15) . .
N2 C11 C12 118.4(10) . .
N2 C11 C7 121.6(10) . .
C12 C11 C7 120.0 . .
N1 C12 C11 118.8(10) . .
N1 C12 C4 121.2(10) . .
C11 C12 C4 120.0 . .
C1 C2 C3 117(2) . .
C19 C18 C17 120(2) . .
C4 C3 C2 120.1(17) . .
C18 C17 C16 124(2) . .
C7 C8 C9 120(2) . .
C10 C9 C8 114(3) . .
O23 V1 O10 108.4(7) . .
O23 V1 O14 109.0(6) . .
O10 V1 O14 91.1(4) . .
O23 V1 O9 107.3(7) . .
O10 V1 O9 144.3(5) . .
O14 V1 O9 80.0(4) . .
O23 V1 O12 106.2(6) . .
O10 V1 O12 79.6(5) . .
O14 V1 O12 144.7(5) . .
O9 V1 O12 87.9(5) . .
O23 V1 V3 108.7(6) . .
O10 V1 V3 125.9(3) . .
O14 V1 V3 39.7(3) . .
O9 V1 V3 40.9(3) . .
O12 V1 V3 124.4(3) . .
O23 V1 V2 108.5(6) . .
O10 V1 V2 39.3(3) . .
O14 V1 V2 125.2(3) . .
O9 V1 V2 123.5(3) . .
O12 V1 V2 40.7(3) . .
V3 V1 V2 142.76(11) . .
O4 V2 O10 108.9(5) . .
O4 V2 O5 110.5(6) . .
O10 V2 O5 80.8(5) . .
O4 V2 O12 111.1(6) . .
O10 V2 O12 80.9(5) . .
O5 V2 O12 138.0(5) . .
O4 V2 O16 111.9(5) . .
O10 V2 O16 139.2(4) . .
O5 V2 O16 85.2(5) . .
O12 V2 O16 84.6(4) . .
O4 V2 V8 116.0(5) . .
O10 V2 V8 115.7(4) . .
O5 V2 V8 119.7(4) . .
O12 V2 V8 41.6(3) . .
O16 V2 V8 43.2(3) . .
O4 V2 V9 116.6(5) . .
O10 V2 V9 115.8(4) . .
O5 V2 V9 42.6(3) . .
O12 V2 V9 118.2(3) . .
O16 V2 V9 42.7(3) . .
V8 V2 V9 82.07(14) . .
O4 V2 V1 112.3(4) . .
O10 V2 V1 39.7(4) . .
O5 V2 V1 114.6(3) . .
O12 V2 V1 41.5(3) . .
O16 V2 V1 119.4(3) . .
V8 V2 V1 80.54(12) . .
V9 V2 V1 130.87(13) . .
O4 V2 V6 112.9(4) . .
O10 V2 V6 39.5(4) . .
O5 V2 V6 41.6(3) . .
O12 V2 V6 113.9(3) . .
O16 V2 V6 119.3(3) . .
V8 V2 V6 130.79(13) . .
V9 V2 V6 80.84(12) . .
V1 V2 V6 76.81(9) . .
O21 V3 O14 110.9(6) . .
O21 V3 O9 109.3(6) . .
O14 V3 O9 80.8(4) . .
O21 V3 O18 112.6(6) . 2_865
O14 V3 O18 79.9(4) . 2_865
O9 V3 O18 137.8(5) . 2_865
O21 V3 O6 110.1(6) . 2_865
O14 V3 O6 138.9(4) . 2_865
O9 V3 O6 85.1(4) . 2_865
O18 V3 O6 85.4(4) 2_865 2_865
O21 V3 V9 116.9(5) . 2_865
O14 V3 V9 113.9(3) . 2_865
O9 V3 V9 119.6(3) . 2_865
O18 V3 V9 41.2(3) 2_865 2_865
O6 V3 V9 44.3(3) 2_865 2_865
O21 V3 V1 111.5(5) . .
O14 V3 V1 40.1(3) . .
O9 V3 V1 41.4(3) . .
O18 V3 V1 114.7(3) 2_865 .
O6 V3 V1 120.2(3) 2_865 .
V9 V3 V1 131.43(13) 2_865 .
O21 V3 V5 114.5(5) . .
O14 V3 V5 39.1(3) . .
O9 V3 V5 114.3(3) . .
O18 V3 V5 41.2(3) 2_865 .
O6 V3 V5 119.9(3) 2_865 .
V9 V3 V5 79.60(12) 2_865 .
V1 V3 V5 77.38(9) . .
O21 V3 V7 112.9(5) . 2_865
O14 V3 V7 115.2(3) . 2_865
O9 V3 V7 40.8(3) . 2_865
O18 V3 V7 121.1(3) 2_865 2_865
O6 V3 V7 44.7(3) 2_865 2_865
V9 V3 V7 84.96(15) 2_865 2_865
V1 V3 V7 79.97(12) . 2_865
V5 V3 V7 132.22(13) . 2_865
O3 V4 O7 110.6(5) . .
O3 V4 O11 109.4(5) . .
O7 V4 O11 80.7(5) . .
O3 V4 O17 112.2(5) . 2_865
O7 V4 O17 81.1(4) . 2_865
O11 V4 O17 138.2(4) . 2_865
O3 V4 O15 110.4(5) . 2_865
O7 V4 O15 139.0(4) . 2_865
O11 V4 O15 84.7(4) . 2_865
O17 V4 O15 85.0(4) 2_865 2_865
O3 V4 V7 113.6(4) . .
O7 V4 V7 114.7(3) . .
O11 V4 V7 40.7(3) . .
O17 V4 V7 120.3(3) 2_865 .
O15 V4 V7 44.2(3) 2_865 .
O3 V4 V6 111.9(4) . .
O7 V4 V6 39.9(3) . .
O11 V4 V6 41.2(3) . .
O17 V4 V6 115.4(3) 2_865 .
O15 V4 V6 119.4(3) 2_865 .
V7 V4 V6 79.49(13) . .
O3 V4 V8 117.7(4) . 2_865
O7 V4 V8 114.2(3) . 2_865
O11 V4 V8 118.5(3) . 2_865
O17 V4 V8 41.2(3) 2_865 2_865
O15 V4 V8 43.9(3) 2_865 2_865
V7 V4 V8 83.70(14) . 2_865
V6 V4 V8 130.31(12) . 2_865
O3 V4 V5 114.2(4) . .
O7 V4 V5 39.6(3) . .
O11 V4 V5 114.5(3) . .
O17 V4 V5 41.9(3) 2_865 .
O15 V4 V5 120.0(3) 2_865 .
V7 V4 V5 131.70(13) . .
V6 V4 V5 77.53(9) . .
V8 V4 V5 79.86(12) 2_865 .
O2 V5 O14 108.6(5) . .
O2 V5 O7 106.7(5) . .
O14 V5 O7 90.3(4) . .
O2 V5 O18 109.6(5) . 2_865
O14 V5 O18 80.2(4) . 2_865
O7 V5 O18 143.6(4) . 2_865
O2 V5 O17 107.6(5) . 2_865
O14 V5 O17 143.8(4) . 2_865
O7 V5 O17 78.7(4) . 2_865
O18 V5 O17 88.5(4) 2_865 2_865
O2 V5 V3 110.9(4) . .
O14 V5 V3 39.4(3) . .
O7 V5 V3 124.3(3) . .
O18 V5 V3 41.2(3) 2_865 .
O17 V5 V3 124.2(3) 2_865 .
O2 V5 V4 108.1(4) . .
O14 V5 V4 123.7(3) . .
O7 V5 V4 38.5(3) . .
O18 V5 V4 123.8(3) 2_865 .
O17 V5 V4 40.6(3) 2_865 .
V3 V5 V4 140.97(10) . .
O1 V6 O10 109.2(6) . .
O1 V6 O7 105.1(6) . .
O10 V6 O7 91.8(4) . .
O1 V6 O11 105.2(6) . .
O10 V6 O11 145.6(4) . .
O7 V6 O11 78.9(4) . .
O1 V6 O5 108.5(6) . .
O10 V6 O5 78.6(5) . .
O7 V6 O5 146.4(4) . .
O11 V6 O5 90.9(5) . .
O1 V6 V4 105.2(6) . .
O10 V6 V4 125.9(3) . .
O7 V6 V4 38.7(3) . .
O11 V6 V4 40.6(3) . .
O5 V6 V4 127.0(3) . .
O1 V6 V2 111.4(6) . .
O10 V6 V2 39.2(3) . .
O7 V6 V2 125.8(3) . .
O11 V6 V2 125.1(3) . .
O5 V6 V2 39.6(4) . .
V4 V6 V2 143.36(11) . .
O19 V7 As2 75.3(6) . .
O19 V7 As5 76.2(6) . .
As2 V7 As5 151.4(4) . .
O19 V7 O11 113.9(7) . .
As2 V7 O11 135.8(4) . .
As5 V7 O11 60.7(4) . .
O19 V7 O9 111.7(7) . 2_865
As2 V7 O9 58.1(4) . 2_865
As5 V7 O9 132.8(4) . 2_865
O11 V7 O9 134.5(5) . 2_865
O19 V7 O15 106.2(7) . 2_865
As2 V7 O15 54.2(3) . 2_865
As5 V7 O15 139.1(4) . 2_865
O11 V7 O15 82.5(5) . 2_865
O9 V7 O15 85.4(5) 2_865 2_865
O19 V7 O6 106.3(7) . .
As2 V7 O6 135.8(4) . .
As5 V7 O6 52.1(3) . .
O11 V7 O6 85.1(5) . .
O9 V7 O6 82.1(5) 2_865 .
O15 V7 O6 147.5(5) 2_865 .
O19 V7 V4 113.6(6) . .
As2 V7 V4 95.2(2) . .
As5 V7 V4 98.7(2) . .
O11 V7 V4 40.8(3) . .
O9 V7 V4 117.4(4) 2_865 .
O15 V7 V4 42.0(3) 2_865 .
O6 V7 V4 121.8(4) . .
O19 V7 V3 111.5(6) . 2_865
As2 V7 V3 95.5(2) . 2_865
As5 V7 V3 92.3(2) . 2_865
O11 V7 V3 117.5(4) . 2_865
O9 V7 V3 40.7(3) 2_865 2_865
O15 V7 V3 122.3(3) 2_865 2_865
O6 V7 V3 41.7(3) . 2_865
V4 V7 V3 134.98(18) . 2_865
O20 V8 As4 71.7(5) . .
O20 V8 As3 73.6(5) . .
As4 V8 As3 145.2(3) . .
O20 V8 O12 113.2(6) . .
As4 V8 O12 138.1(4) . .
As3 V8 O12 60.3(4) . .
O20 V8 O17 108.9(6) . .
As4 V8 O17 59.4(3) . .
As3 V8 O17 133.3(4) . .
O12 V8 O17 137.8(5) . .
O20 V8 O16 106.8(6) . .
As4 V8 O16 56.7(3) . .
As3 V8 O16 138.7(4) . .
O12 V8 O16 83.6(5) . .
O17 V8 O16 86.7(4) . .
O20 V8 O15 104.7(6) . .
As4 V8 O15 135.4(4) . .
As3 V8 O15 53.8(3) . .
O12 V8 O15 85.2(5) . .
O17 V8 O15 82.0(4) . .
O16 V8 O15 148.4(5) . .
O20 V8 V2 113.8(5) . .
As4 V8 V2 97.4(2) . .
As3 V8 V2 98.2(2) . .
O12 V8 V2 41.3(4) . .
O17 V8 V2 120.4(3) . .
O16 V8 V2 42.6(3) . .
O15 V8 V2 122.5(3) . .
O20 V8 V4 110.8(5) . 2_865
As4 V8 V4 96.7(2) . 2_865
As3 V8 V4 93.7(2) . 2_865
O12 V8 V4 117.4(4) . 2_865
O17 V8 V4 40.5(3) . 2_865
O16 V8 V4 122.4(4) . 2_865
O15 V8 V4 41.5(3) . 2_865
V2 V8 V4 135.47(17) . 2_865
O22 V9 As1 74.1(6) . .
O22 V9 As6 72.4(6) . .
As1 V9 As6 146.5(3) . .
O22 V9 O18 112.4(6) . .
As1 V9 O18 61.3(4) . .
As6 V9 O18 135.2(4) . .
O22 V9 O16 108.3(7) . .
As1 V9 O16 56.2(3) . .
As6 V9 O16 135.8(4) . .
O18 V9 O16 86.8(5) . .
O22 V9 O5 109.6(6) . .
As1 V9 O5 135.2(5) . .
As6 V9 O5 58.3(4) . .
O18 V9 O5 137.9(5) . .
O16 V9 O5 81.9(5) . .
O22 V9 O6 104.2(7) . .
As1 V9 O6 139.5(4) . .
As6 V9 O6 53.3(3) . .
O18 V9 O6 83.8(5) . .
O16 V9 O6 147.3(5) . .
O5 V9 O6 84.4(5) . .
O22 V9 V3 112.2(6) . 2_865
As1 V9 V3 99.7(2) . 2_865
As6 V9 V3 94.0(2) . 2_865
O18 V9 V3 41.7(3) . 2_865
O16 V9 V3 123.3(3) . 2_865
O5 V9 V3 117.8(4) . 2_865
O6 V9 V3 42.3(3) . 2_865
O22 V9 V2 112.9(6) . .
As1 V9 V2 96.2(2) . .
As6 V9 V2 95.5(2) . .
O18 V9 V2 119.7(4) . .
O16 V9 V2 42.0(3) . .
O5 V9 V2 40.0(4) . .
O6 V9 V2 120.1(3) . .
V3 V9 V2 134.74(16) 2_865 .
V9 As1 O16 73.7(4) . .
V9 As1 O22 47.5(5) . .
O16 As1 O22 103.0(6) . .
V9 As1 O18 68.6(4) . .
O16 As1 O18 99.0(5) . .
O22 As1 O18 99.8(6) . .
V9 As1 As4 122.7(2) . .
O16 As1 As4 52.7(3) . .
O22 As1 As4 151.7(5) . .
O18 As1 As4 98.6(3) . .
V7 As2 O15 74.6(4) . 2_865
V7 As2 O9 69.3(4) . 2_865
O15 As2 O9 101.8(5) 2_865 2_865
V7 As2 O19 44.7(5) . .
O15 As2 O19 100.3(6) 2_865 .
O9 As2 O19 98.7(6) 2_865 .
V7 As2 As3 124.9(2) . 2_865
O15 As2 As3 52.9(3) 2_865 2_865
O9 As2 As3 103.4(4) 2_865 2_865
O19 As2 As3 148.2(4) . 2_865
V8 As3 O15 73.8(4) . .
V8 As3 O12 66.7(4) . .
O15 As3 O12 98.8(5) . .
V8 As3 O20 46.3(4) . .
O15 As3 O20 100.6(5) . .
O12 As3 O20 98.7(5) . .
V8 As3 As2 121.7(2) . 2_865
O15 As3 As2 52.8(4) . 2_865
O12 As3 As2 97.4(4) . 2_865
O20 As3 As2 150.8(4) . 2_865
V8 As4 O16 71.0(4) . .
V8 As4 O20 47.4(4) . .
O16 As4 O20 100.8(5) . .
V8 As4 O17 68.3(4) . .
O16 As4 O17 98.7(5) . .
O20 As4 O17 98.9(5) . .
V8 As4 As1 119.3(2) . .
O16 As4 As1 51.3(4) . .
O20 As4 As1 148.1(4) . .
O17 As4 As1 100.5(3) . .
V7 As5 O6 76.7(4) . .
V7 As5 O11 66.9(4) . .
O6 As5 O11 100.9(5) . .
V7 As5 O19 44.2(5) . .
O6 As5 O19 102.3(6) . .
O11 As5 O19 96.5(5) . .
V7 As5 As6 127.6(2) . .
O6 As5 As6 54.2(4) . .
O11 As5 As6 102.4(4) . .
O19 As5 As6 152.2(4) . .
O6 As6 V9 71.4(4) . .
O6 As6 O5 98.8(5) . .
V9 As6 O5 67.1(4) . .
O6 As6 O22 98.1(5) . .
V9 As6 O22 44.3(4) . .
O5 As6 O22 96.5(6) . .
O6 As6 As5 52.3(4) . .
V9 As6 As5 120.6(2) . .
O5 As6 As5 101.6(4) . .
O22 As6 As5 147.1(5) . .
O1W Cd1 O3 82.3(4) . .
O1W Cd1 N2 83.6(6) . .
O3 Cd1 N2 83.7(5) . .
O1W Cd1 N1 129.4(5) . .
O3 Cd1 N1 132.7(5) . .
N2 Cd1 N1 69.2(5) . .
O1W Cd1 O13 146.4(5) . .
O3 Cd1 O13 86.4(4) . .
N2 Cd1 O13 126.5(5) . .
N1 Cd1 O13 80.4(4) . .
O1W Cd1 O2W 80.8(5) . .
O3 Cd1 O2W 140.5(5) . .
N2 Cd1 O2W 129.1(5) . .
N1 Cd1 O2W 84.5(5) . .
O13 Cd1 O2W 88.3(4) . .
O4W Cd2 N4 138.4(5) . .
O4W Cd2 N3 91.6(5) . .
N4 Cd2 N3 69.3(4) . .
O4W Cd2 O13 142.2(4) . 2_775
N4 Cd2 O13 76.8(4) . 2_775
N3 Cd2 O13 119.7(4) . 2_775
O4W Cd2 O8 76.8(4) . .
N4 Cd2 O8 128.4(4) . .
N3 Cd2 O8 161.9(4) . .
O13 Cd2 O8 67.3(3) 2_775 .
O4W Cd2 O2 80.1(4) . .
N4 Cd2 O2 130.6(4) . .
N3 Cd2 O2 83.3(4) . .
O13 Cd2 O2 82.9(4) 2_775 .
O8 Cd2 O2 81.0(4) . .
O4W Cd2 O4 81.2(4) . 2_765
N4 Cd2 O4 72.6(4) . 2_765
N3 Cd2 O4 110.9(4) . 2_765
O13 Cd2 O4 104.1(3) 2_775 2_765
O8 Cd2 O4 81.4(4) . 2_765
O2 Cd2 O4 156.7(4) . 2_765
V5 O2 Cd2 146.7(6) . .
V4 O3 Cd1 159.6(7) . .
V2 O4 Cd2 136.2(7) . 2_765
As6 O5 V2 144.3(6) . .
As6 O5 V6 116.7(6) . .
V2 O5 V6 98.8(5) . .
As6 O5 V9 54.6(3) . .
V2 O5 V9 97.4(6) . .
V6 O5 V9 146.7(6) . .
As5 O6 As6 73.4(4) . .
As5 O6 V3 140.8(6) . 2_865
As6 O6 V3 144.7(6) . 2_865
As5 O6 V9 125.3(6) . .
As6 O6 V9 55.3(3) . .
V3 O6 V9 93.4(5) 2_865 .
As5 O6 V7 51.1(3) . .
As6 O6 V7 121.6(6) . .
V3 O6 V7 93.6(5) 2_865 .
V9 O6 V7 148.3(6) . .
V4 O7 V5 102.0(5) . .
V4 O7 V6 101.3(5) . .
V5 O7 V6 147.1(5) . .
C25 O8 Cd2 117.1(10) . .
As2 O9 V3 142.5(6) 2_865 .
As2 O9 V7 52.6(3) 2_865 2_865
V3 O9 V7 98.6(5) . 2_865
As2 O9 V1 118.9(6) 2_865 .
V3 O9 V1 97.7(4) . .
V7 O9 V1 151.2(6) 2_865 .
V2 O10 V6 101.3(5) . .
V2 O10 V1 101.0(5) . .
V6 O10 V1 145.9(6) . .
As5 O11 V7 52.3(3) . .
As5 O11 V4 143.6(6) . .
V7 O11 V4 98.5(5) . .
As5 O11 V6 117.9(6) . .
V7 O11 V6 149.6(6) . .
V4 O11 V6 98.2(5) . .
As3 O12 V2 141.5(6) . .
As3 O12 V8 53.0(3) . .
V2 O12 V8 97.1(5) . .
As3 O12 V1 120.2(6) . .
V2 O12 V1 97.8(5) . .
V8 O12 V1 150.0(6) . .
C25 O13 Cd1 98.2(8) . .
C25 O13 Cd2 119.0(9) . 2_775
Cd1 O13 Cd2 142.8(5) . 2_775
V5 O14 V3 101.5(4) . .
V5 O14 V1 148.9(6) . .
V3 O14 V1 100.2(5) . .
As2 O15 As3 74.3(4) 2_865 .
As2 O15 V4 142.5(6) 2_865 2_865
As3 O15 V4 142.8(6) . 2_865
As2 O15 V7 51.2(3) 2_865 2_865
As3 O15 V7 123.0(6) . 2_865
V4 O15 V7 93.9(4) 2_865 2_865
As2 O15 V8 121.7(6) 2_865 .
As3 O15 V8 52.3(3) . .
V4 O15 V8 94.6(5) 2_865 .
V7 O15 V8 146.4(6) 2_865 .
As1 O16 As4 75.9(4) . .
As1 O16 V2 140.7(6) . .
As4 O16 V2 142.1(6) . .
As1 O16 V8 124.9(5) . .
As4 O16 V8 52.3(3) . .
V2 O16 V8 94.2(5) . .
As1 O16 V9 50.1(3) . .
As4 O16 V9 122.4(6) . .
V2 O16 V9 95.2(4) . .
V8 O16 V9 147.3(6) . .
As4 O17 V4 142.4(6) . 2_865
As4 O17 V8 52.3(3) . .
V4 O17 V8 98.3(5) 2_865 .
As4 O17 V5 119.9(5) . 2_865
V4 O17 V5 97.5(4) 2_865 2_865
V8 O17 V5 146.9(5) . 2_865
As1 O18 V9 50.1(3) . .
As1 O18 V3 140.0(5) . 2_865
V9 O18 V3 97.1(5) . 2_865
As1 O18 V5 122.3(6) . 2_865
V9 O18 V5 148.9(6) . 2_865
V3 O18 V5 97.6(5) 2_865 2_865
V7 O19 As2 60.0(6) . .
V7 O19 As5 59.6(6) . .
As2 O19 As5 119.5(8) . .
V8 O20 As4 60.9(5) . .
V8 O20 As3 60.1(5) . .
As4 O20 As3 121.0(6) . .
V9 O22 As1 58.4(5) . .
V9 O22 As6 63.3(6) . .
As1 O22 As6 121.7(7) . .

loop_
_geom_bond_atom_site_label_1
_geom_bond_atom_site_label_2
_geom_bond_distance
_geom_bond_site_symmetry_2
N4 C23 1.33(2) .
N4 C22 1.35(2) .
N4 Cd2 2.347(14) .
N3 C24 1.323(19) .
N3 C13 1.343(19) .
N3 Cd2 2.390(13) .
C24 C16 1.44(2) .
C24 C23 1.46(2) .
N1 C12 1.329(18) .
N1 C1 1.33(2) .
N1 Cd1 2.367(13) .
C19 C18 1.32(3) .
C19 C23 1.44(2) .
C19 C20 1.45(3) .
C25 O8 1.220(17) .
C25 O13 1.271(18) .
C25 C25 1.51(3) 2_775
N2 C10 1.36(2) .
N2 C11 1.380(19) .
N2 Cd1 2.363(15) .
C13 C14 1.37(2) .
C16 C15 1.39(2) .
C16 C17 1.41(3) .
C22 C21 1.35(2) .
C14 C15 1.33(2) .
C21 C20 1.33(3) .
C1 C2 1.33(3) .
C10 C9 1.32(3) .
C4 C3 1.38(3) .
C4 C5 1.3900 .
C4 C12 1.3900 .
C5 C6 1.3900 .
C6 C7 1.3900 .
C7 C11 1.3900 .
C7 C8 1.40(4) .
C11 C12 1.3900 .
C2 C3 1.39(4) .
C18 C17 1.41(4) .
C8 C9 1.49(5) .
V1 O23 1.613(12) .
V1 O10 1.929(12) .
V1 O14 1.936(10) .
V1 O9 1.975(11) .
V1 O12 1.984(11) .
V1 V3 2.961(4) .
V1 V2 2.964(4) .
V2 O4 1.616(10) .
V2 O10 1.911(10) .
V2 O5 1.915(13) .
V2 O12 1.950(12) .
V2 O16 1.987(10) .
V2 V8 2.930(5) .
V2 V9 2.956(5) .
V2 V6 2.966(4) .
V3 O21 1.605(12) .
V3 O14 1.923(10) .
V3 O9 1.958(11) .
V3 O18 1.971(11) 2_865
V3 O6 1.981(11) 2_865
V3 V9 2.940(5) 2_865
V3 V5 2.968(3) .
V3 V7 2.969(5) 2_865
V4 O3 1.621(10) .
V4 O7 1.890(10) .
V4 O11 1.947(11) .
V4 O17 1.951(10) 2_865
V4 O15 1.975(10) 2_865
V4 V7 2.948(5) .
V4 V6 2.961(4) .
V4 V8 2.972(5) 2_865
V4 V5 2.973(4) .
V5 O2 1.610(10) .
V5 O14 1.910(10) .
V5 O7 1.936(10) .
V5 O18 1.973(10) 2_865
V5 O17 2.004(10) 2_865
V6 O1 1.608(11) .
V6 O10 1.924(12) .
V6 O7 1.938(10) .
V6 O11 1.971(11) .
V6 O5 1.991(11) .
V7 O19 1.352(16) .
V7 As2 1.665(6) .
V7 As5 1.673(6) .
V7 O11 1.945(12) .
V7 O9 1.960(11) 2_865
V7 O15 2.059(11) 2_865
V7 O6 2.091(11) .
V7 V3 2.969(5) 2_865
V8 O20 1.419(12) .
V8 As4 1.684(5) .
V8 As3 1.703(6) .
V8 O12 1.960(11) .
V8 O17 1.977(11) .
V8 O16 2.013(11) .
V8 O15 2.067(12) .
V8 V4 2.972(5) 2_865
V9 O22 1.395(14) .
V9 As1 1.610(5) .
V9 As6 1.785(5) .
V9 O18 1.953(11) .
V9 O16 2.014(12) .
V9 O5 2.017(12) .
V9 O6 2.058(12) .
V9 V3 2.940(5) 2_865
As1 O16 1.744(11) .
As1 O22 1.819(13) .
As1 O18 1.841(11) .
As1 As4 2.167(4) .
As2 O15 1.733(11) 2_865
As2 O9 1.779(11) 2_865
As2 O19 1.860(14) .
As2 As3 2.095(4) 2_865
As3 O15 1.737(10) .
As3 O12 1.854(11) .
As3 O20 1.884(12) .
As3 As2 2.095(4) 2_865
As4 O16 1.778(10) .
As4 O20 1.829(12) .
As4 O17 1.833(10) .
As5 O6 1.697(11) .
As5 O11 1.844(11) .
As5 O19 1.884(15) .
As5 As6 2.055(4) .
As6 O6 1.740(11) .
As6 O5 1.863(12) .
As6 O22 1.904(13) .
Cd1 O1W 2.305(12) .
Cd1 O3 2.339(10) .
Cd1 O13 2.388(10) .
Cd1 O2W 2.411(14) .
Cd2 O4W 2.229(12) .
Cd2 O13 2.404(10) 2_775
Cd2 O8 2.452(11) .
Cd2 O2 2.478(10) .
Cd2 O4 2.571(11) 2_765
O4 Cd2 2.571(11) 2_765
O6 V3 1.981(11) 2_865
O9 As2 1.779(11) 2_865
O9 V7 1.960(11) 2_865
O13 Cd2 2.404(10) 2_775
O15 As2 1.733(11) 2_865
O15 V4 1.975(10) 2_865
O15 V7 2.059(11) 2_865
O17 V4 1.951(10) 2_865
O17 V5 2.004(10) 2_865
O18 V3 1.971(11) 2_865
O18 V5 1.973(10) 2_865
